data_7112848
loop_
_publ_author_name
'Xiong, Tao'
'Li, Yan'
'Lv, Yunhe'
'Zhang, Qian'

_publ_section_title
;
 Remote amide-directed palladium-catalyzed benzylic C-H amination with
 N-fluorobenzenesulfonimide.
;
_journal_issue 36
_journal_name_full 'Chemical communications (Cambridge, England)'
_journal_page_first 6831
_journal_page_last 6833
_journal_paper_doi 10.1039/c0cc02175j
_journal_volume 46
_journal_year 2010
_chemical_formula_sum 'C31 H38 F6 N2 O7 Pd2'
_chemical_formula_weight 877.43
_chemical_name_systematic
;
?
;
_space_group_IT_number 60
_symmetry_cell_setting orthorhombic
_symmetry_space_group_name_Hall '-P 2n 2ab'
_symmetry_space_group_name_H-M 'P b c n'
_atom_sites_solution_hydrogens geom
_atom_sites_solution_primary direct
_atom_sites_solution_secondary difmap
_audit_creation_method SHELXL-97
_cell_angle_alpha 90.00
_cell_angle_beta 90.00
_cell_angle_gamma 90.00
_cell_formula_units_Z 8
_cell_length_a 10.9301(6)
_cell_length_b 16.8303(8)
_cell_length_c 40.821(2)
_cell_measurement_temperature 293(2)
_cell_volume 7509.3(7)
_computing_structure_refinement 'SHELXL-97 (Sheldrick, 1997)'
_diffrn_ambient_temperature 293(2)
_diffrn_measured_fraction_theta_full 0.999
_diffrn_measured_fraction_theta_max 0.998
_diffrn_measurement_device_type 'bruker Apex CCD I'
_diffrn_radiation_monochromator graphite
_diffrn_radiation_source 'fine-focus sealed tube'
_diffrn_radiation_type MoK\a
_diffrn_radiation_wavelength 0.71073
_diffrn_reflns_av_R_equivalents 0.0832
_diffrn_reflns_av_sigmaI/netI 0.0691
_diffrn_reflns_limit_h_max 9
_diffrn_reflns_limit_h_min -12
_diffrn_reflns_limit_k_max 20
_diffrn_reflns_limit_k_min -19
_diffrn_reflns_limit_l_max 36
_diffrn_reflns_limit_l_min -48
_diffrn_reflns_number 31157
_diffrn_reflns_theta_full 25.00
_diffrn_reflns_theta_max 25.04
_diffrn_reflns_theta_min 2.00
_exptl_absorpt_coefficient_mu 1.031
_exptl_absorpt_correction_T_max 0.893
_exptl_absorpt_correction_T_min 0.857
_exptl_absorpt_correction_type multi-scan
_exptl_crystal_colour brown
_exptl_crystal_density_diffrn 1.552
_exptl_crystal_density_method 'not measured'
_exptl_crystal_description block
_exptl_crystal_F_000 3520
_exptl_crystal_size_max 0.15
_exptl_crystal_size_mid 0.13
_exptl_crystal_size_min 0.11
_refine_diff_density_max 0.751
_refine_diff_density_min -0.437
_refine_diff_density_rms 0.105
_refine_ls_extinction_method none
_refine_ls_goodness_of_fit_ref 1.014
_refine_ls_hydrogen_treatment constr
_refine_ls_matrix_type full
_refine_ls_number_parameters 429
_refine_ls_number_reflns 6615
_refine_ls_number_restraints 456
_refine_ls_restrained_S_all 1.014
_refine_ls_R_factor_all 0.1416
_refine_ls_R_factor_gt 0.0746
_refine_ls_shift/su_max 0.005
_refine_ls_shift/su_mean 0.000
_refine_ls_structure_factor_coef Fsqd
_refine_ls_weighting_details 'calc w=1/[\s^2^(Fo^2^)+(0.1035P)^2^+15.5449P] where P=(Fo^2^+2Fc^2^)/3'
_refine_ls_weighting_scheme calc
_refine_ls_wR_factor_gt 0.1841
_refine_ls_wR_factor_ref 0.2204
_reflns_number_gt 3520
_reflns_number_total 6615
_reflns_threshold_expression >2sigma(I)
_cod_data_source_file c0cc02175j.txt
_cod_data_source_block 1
_cod_original_sg_symbol_H-M Pbcn
_cod_database_code 7112848

loop_
_symmetry_equiv_pos_as_xyz
'x, y, z'
'-x+1/2, -y+1/2, z+1/2'
'-x, y, -z+1/2'
'x+1/2, -y+1/2, -z'
'-x, -y, -z'
'x-1/2, y-1/2, -z-1/2'
'x, -y, z-1/2'
'-x-1/2, y-1/2, z'

loop_
_atom_site_label
_atom_site_type_symbol
_atom_site_fract_x
_atom_site_fract_y
_atom_site_fract_z
_atom_site_U_iso_or_equiv
_atom_site_adp_type
_atom_site_occupancy
_atom_site_symmetry_multiplicity
_atom_site_calc_flag
_atom_site_refinement_flags
C29 C 0.8226(17) 0.3470(10) 0.1514(4) 0.154(5) Uani 1 1 d U
H29A H 0.8630 0.3152 0.1676 0.231 Uiso 1 1 calc R
H29B H 0.7427 0.3257 0.1472 0.231 Uiso 1 1 calc R
H29C H 0.8153 0.4006 0.1592 0.231 Uiso 1 1 calc R
C30 C 0.8925(17) 0.3462(9) 0.1218(4) 0.121(5) Uani 1 1 d U
C31 C 0.8420(18) 0.3897(10) 0.0940(4) 0.171(6) Uani 1 1 d U
H31A H 0.8962 0.3849 0.0756 0.256 Uiso 1 1 calc R
H31B H 0.8331 0.4447 0.0998 0.256 Uiso 1 1 calc R
H31C H 0.7635 0.3680 0.0884 0.256 Uiso 1 1 calc R
C23 C 0.3045(11) 0.1207(6) 0.0837(3) 0.086(2) Uani 1 1 d U
C27 C 0.5605(10) 0.0842(7) 0.1797(3) 0.074(2) Uani 1 1 d U
C6 C 0.3787(12) 0.2829(6) 0.1740(3) 0.092(2) Uani 1 1 d U
C5 C 0.2824(12) 0.3296(6) 0.1574(3) 0.087(2) Uani 1 1 d U
C25 C 0.6420(11) 0.1382(7) 0.0944(3) 0.081(2) Uani 1 1 d U
C18 C 0.1885(12) 0.1556(7) 0.0917(3) 0.092(2) Uani 1 1 d U
C9 C 0.3645(13) 0.3824(7) 0.0701(3) 0.097(3) Uani 1 1 d U
C12 C 0.2324(14) 0.4030(7) 0.0602(3) 0.119(4) Uani 1 1 d U
H12A H 0.1852 0.3551 0.0587 0.178 Uiso 1 1 calc R
H12B H 0.2327 0.4294 0.0394 0.178 Uiso 1 1 calc R
H12C H 0.1970 0.4373 0.0764 0.178 Uiso 1 1 calc R
C4 C 0.1959(12) 0.3649(7) 0.1765(3) 0.097(2) Uani 1 1 d U
H4 H 0.1378 0.3973 0.1665 0.116 Uiso 1 1 calc R
C16 C 0.0818(13) 0.0960(8) 0.1765(3) 0.103(3) Uani 1 1 d U
C7 C 0.3736(13) 0.2740(7) 0.2060(3) 0.101(2) Uani 1 1 d U
H7 H 0.4323 0.2433 0.2166 0.121 Uiso 1 1 calc R
C19 C 0.1160(13) 0.1822(7) 0.0672(3) 0.099(2) Uani 1 1 d U
H19 H 0.0400 0.2041 0.0720 0.119 Uiso 1 1 calc R
C28 C 0.6213(12) 0.0418(8) 0.2093(3) 0.092(3) Uani 1 1 d U
C3 C 0.1909(13) 0.3544(7) 0.2107(3) 0.103(2) Uani 1 1 d U
H3 H 0.1288 0.3769 0.2232 0.123 Uiso 1 1 calc R
C15 C 0.0217(13) 0.0163(9) 0.1728(4) 0.133(4) Uani 1 1 d U
H15A H 0.0834 -0.0241 0.1711 0.199 Uiso 1 1 calc R
H15B H -0.0278 0.0161 0.1534 0.199 Uiso 1 1 calc R
H15C H -0.0288 0.0061 0.1916 0.199 Uiso 1 1 calc R
C2 C 0.2797(13) 0.3104(7) 0.2244(3) 0.100(2) Uani 1 1 d U
C22 C 0.3356(13) 0.1127(7) 0.0520(3) 0.097(2) Uani 1 1 d U
H22 H 0.4093 0.0882 0.0468 0.116 Uiso 1 1 calc R
C17 C 0.1716(14) 0.1065(8) 0.1484(3) 0.097(2) Uani 1 1 d U
C11 C 0.4354(14) 0.4556(7) 0.0718(3) 0.120(4) Uani 1 1 d U
H11A H 0.4307 0.4829 0.0512 0.180 Uiso 1 1 calc R
H11B H 0.5192 0.4432 0.0766 0.180 Uiso 1 1 calc R
H11C H 0.4029 0.4890 0.0888 0.180 Uiso 1 1 calc R
C8 C 0.3732(14) 0.3414(7) 0.1032(3) 0.090(2) Uani 1 1 d U
C14 C -0.0130(14) 0.1604(9) 0.1794(4) 0.135(4) Uani 1 1 d U
H14A H 0.0269 0.2108 0.1822 0.203 Uiso 1 1 calc R
H14B H -0.0644 0.1499 0.1979 0.203 Uiso 1 1 calc R
H14C H -0.0619 0.1615 0.1598 0.203 Uiso 1 1 calc R
C21 C 0.2592(14) 0.1405(7) 0.0260(3) 0.103(2) Uani 1 1 d U
C26 C 0.7514(14) 0.1304(8) 0.0702(4) 0.105(3) Uani 1 1 d U
C20 C 0.1561(13) 0.1770(7) 0.0333(3) 0.103(2) Uani 1 1 d U
H20 H 0.1090 0.1994 0.0167 0.124 Uiso 1 1 calc R
C13 C 0.1582(15) 0.0930(9) 0.2082(3) 0.141(4) Uani 1 1 d U
H13A H 0.1982 0.1432 0.2114 0.211 Uiso 1 1 calc R
H13B H 0.2186 0.0518 0.2064 0.211 Uiso 1 1 calc R
H13C H 0.1055 0.0821 0.2264 0.211 Uiso 1 1 calc R
C24 C 0.3047(16) 0.1307(9) -0.0100(3) 0.138(4) Uani 1 1 d U
H24A H 0.3816 0.1032 -0.0101 0.207 Uiso 1 1 calc R
H24B H 0.3147 0.1822 -0.0198 0.207 Uiso 1 1 calc R
H24C H 0.2456 0.1008 -0.0223 0.207 Uiso 1 1 calc R
C10 C 0.4166(13) 0.3259(8) 0.0433(3) 0.117(3) Uani 1 1 d U
H10A H 0.3677 0.2786 0.0424 0.176 Uiso 1 1 calc R
H10B H 0.4994 0.3121 0.0487 0.176 Uiso 1 1 calc R
H10C H 0.4147 0.3522 0.0225 0.176 Uiso 1 1 calc R
C1 C 0.2843(15) 0.2992(9) 0.2626(3) 0.135(4) Uani 1 1 d U
H1A H 0.3535 0.2669 0.2682 0.202 Uiso 1 1 calc R
H1B H 0.2106 0.2737 0.2698 0.202 Uiso 1 1 calc R
H1C H 0.2917 0.3502 0.2729 0.202 Uiso 1 1 calc R
N1 N 0.2846(9) 0.3475(5) 0.1241(2) 0.080(3) Uani 1 1 d .
H1 H 0.2170 0.3653 0.1163 0.097 Uiso 1 1 d R
N2 N 0.1390(8) 0.1531(5) 0.1236(2) 0.078(2) Uani 1 1 d .
H2 H 0.0804 0.1858 0.1275 0.094 Uiso 1 1 d R
O1 O 0.4723(7) 0.3104(5) 0.1095(2) 0.100(3) Uani 1 1 d .
O2 O 0.2623(7) 0.0667(5) 0.14789(18) 0.089(2) Uani 1 1 d .
O3 O 0.5618(7) 0.0888(4) 0.09083(19) 0.086(2) Uani 1 1 d .
O4 O 0.6526(7) 0.1909(4) 0.1143(2) 0.101(3) Uani 1 1 d .
O5 O 0.5153(7) 0.0414(4) 0.15936(19) 0.085(2) Uani 1 1 d .
O6 O 0.5632(7) 0.1576(4) 0.18279(19) 0.095(2) Uani 1 1 d .
O7 O 0.9864(11) 0.3126(8) 0.1188(3) 0.147(4) Uani 1 1 d .
Pd1 Pd 0.40631(7) 0.08369(4) 0.119513(19) 0.0644(3) Uani 1 1 d .
Pd2 Pd 0.50746(7) 0.23513(5) 0.14561(2) 0.0748(3) Uani 1 1 d .
F1' F 0.7288(12) 0.0093(8) 0.1956(3) 0.092(4) Uiso 0.50 1 d P
F1 F 0.7363(18) 0.0483(11) 0.2094(5) 0.131(6) Uiso 0.50 1 d P
F2 F 0.5719(8) -0.0242(5) 0.21694(18) 0.128(3) Uani 1 1 d .
F3 F 0.6294(12) 0.0846(5) 0.2353(2) 0.178(4) Uani 1 1 d .
F4' F 0.7959(17) 0.0662(10) 0.0676(5) 0.131(5) Uiso 0.50 1 d P
F4 F 0.8510(15) 0.1012(8) 0.0896(4) 0.112(4) Uiso 0.50 1 d P
F5' F 0.768(2) 0.1920(12) 0.0526(5) 0.138(6) Uiso 0.50 1 d P
F5 F 0.8195(16) 0.1928(10) 0.0682(4) 0.116(5) Uiso 0.50 1 d P
F6' F 0.7354(14) 0.0738(9) 0.0478(4) 0.101(4) Uiso 0.50 1 d P
F6 F 0.698(2) 0.1339(15) 0.0372(5) 0.179(8) Uiso 0.50 1 d P

loop_
_atom_site_aniso_label
_atom_site_aniso_U_11
_atom_site_aniso_U_22
_atom_site_aniso_U_33
_atom_site_aniso_U_23
_atom_site_aniso_U_13
_atom_site_aniso_U_12
C29 0.145(12) 0.145(10) 0.171(12) -0.040(11) -0.027(11) 0.013(10)
C30 0.129(12) 0.112(9) 0.123(11) -0.017(9) -0.031(9) 0.023(9)
C31 0.171(13) 0.167(11) 0.174(12) -0.015(11) -0.049(11) 0.017(11)
C23 0.093(4) 0.080(4) 0.085(4) -0.005(4) -0.004(4) -0.006(4)
C27 0.058(5) 0.069(5) 0.093(6) 0.008(5) -0.001(5) 0.014(5)
C6 0.112(5) 0.071(4) 0.093(4) -0.012(4) 0.013(4) 0.005(4)
C5 0.102(5) 0.069(4) 0.090(4) -0.016(4) 0.016(4) 0.011(4)
C25 0.076(5) 0.071(4) 0.097(5) -0.004(4) 0.009(4) 0.010(4)
C18 0.097(4) 0.088(4) 0.089(4) -0.003(4) -0.009(4) -0.009(4)
C9 0.111(6) 0.078(5) 0.100(5) -0.005(5) 0.011(5) 0.007(5)
C12 0.133(8) 0.102(7) 0.122(7) 0.014(7) 0.011(7) -0.004(7)
C4 0.109(5) 0.081(4) 0.101(5) -0.008(4) 0.008(4) 0.016(4)
C16 0.101(6) 0.107(6) 0.101(6) -0.009(5) 0.014(5) -0.010(5)
C7 0.117(5) 0.085(4) 0.102(5) -0.012(4) 0.010(5) 0.018(4)
C19 0.104(5) 0.095(4) 0.098(5) -0.001(4) -0.006(4) -0.007(4)
C28 0.071(7) 0.098(7) 0.107(8) 0.009(7) 0.000(6) 0.000(6)
C3 0.116(5) 0.091(5) 0.101(5) -0.011(4) 0.015(5) 0.018(4)
C15 0.121(8) 0.126(8) 0.151(8) -0.008(8) 0.030(7) -0.004(7)
C2 0.114(5) 0.088(5) 0.099(5) -0.004(4) 0.018(5) 0.021(4)
C22 0.104(5) 0.089(4) 0.098(4) 0.003(4) -0.004(4) -0.003(4)
C17 0.096(5) 0.094(5) 0.099(5) -0.007(4) 0.000(5) -0.013(4)
C11 0.136(8) 0.097(7) 0.127(8) 0.016(7) 0.005(7) -0.006(7)
C8 0.105(5) 0.069(4) 0.098(4) -0.005(4) 0.008(4) 0.005(4)
C14 0.130(9) 0.134(8) 0.142(8) 0.001(8) 0.032(8) 0.011(7)
C21 0.115(5) 0.101(4) 0.091(4) 0.000(4) -0.002(4) -0.003(4)
C26 0.107(8) 0.075(6) 0.132(8) -0.001(7) 0.020(7) 0.009(6)
C20 0.112(5) 0.103(5) 0.095(5) 0.006(4) -0.007(5) 0.000(4)
C13 0.132(9) 0.158(9) 0.131(8) 0.004(8) 0.019(8) -0.010(8)
C24 0.165(10) 0.140(8) 0.108(8) 0.005(8) 0.007(8) -0.001(8)
C10 0.137(7) 0.108(6) 0.107(7) 0.008(6) 0.018(6) 0.011(6)
C1 0.150(9) 0.135(8) 0.119(8) -0.018(7) 0.017(8) 0.027(7)
N1 0.082(7) 0.072(5) 0.087(6) -0.024(5) 0.006(5) 0.008(5)
N2 0.059(5) 0.076(5) 0.099(7) -0.003(5) -0.008(5) 0.005(4)
O1 0.072(6) 0.092(5) 0.137(7) 0.001(5) 0.009(5) 0.011(4)
O2 0.068(5) 0.099(5) 0.101(6) -0.004(4) -0.002(4) 0.003(4)
O3 0.075(5) 0.078(5) 0.104(6) -0.016(4) 0.024(4) 0.001(4)
O4 0.066(5) 0.083(5) 0.153(8) -0.042(5) 0.017(5) 0.000(4)
O5 0.088(6) 0.066(4) 0.102(5) 0.002(4) -0.028(4) -0.001(4)
O6 0.094(6) 0.073(5) 0.117(6) -0.002(4) -0.027(5) 0.012(4)
O7 0.119(9) 0.177(10) 0.146(9) -0.011(8) 0.000(7) 0.048(8)
Pd1 0.0558(5) 0.0667(5) 0.0709(5) -0.0016(4) 0.0000(4) -0.0029(4)
Pd2 0.0649(6) 0.0590(4) 0.1005(7) -0.0146(4) -0.0020(5) 0.0109(4)
F2 0.152(7) 0.119(6) 0.114(6) 0.040(5) -0.023(5) -0.015(5)
F3 0.262(13) 0.146(7) 0.126(7) -0.016(6) -0.094(8) -0.002(7)

loop_
_atom_type_symbol
_atom_type_description
_atom_type_scat_dispersion_real
_atom_type_scat_dispersion_imag
_atom_type_scat_source
C C 0.0033 0.0016 'International Tables Vol C Tables 4.2.6.8 and 6.1.1.4'
H H 0.0000 0.0000 'International Tables Vol C Tables 4.2.6.8 and 6.1.1.4'
N N 0.0061 0.0033 'International Tables Vol C Tables 4.2.6.8 and 6.1.1.4'
O O 0.0106 0.0060 'International Tables Vol C Tables 4.2.6.8 and 6.1.1.4'
Pd Pd -0.9988 1.0072 'International Tables Vol C Tables 4.2.6.8 and 6.1.1.4'
F F 0.0171 0.0103 'International Tables Vol C Tables 4.2.6.8 and 6.1.1.4'

loop_
_geom_angle_atom_site_label_1
_geom_angle_atom_site_label_2
_geom_angle_atom_site_label_3
_geom_angle
C30 C29 H29A 109.5
C30 C29 H29B 109.5
H29A C29 H29B 109.5
C30 C29 H29C 109.5
H29A C29 H29C 109.5
H29B C29 H29C 109.5
O7 C30 C29 123.9(17)
O7 C30 C31 119.4(19)
C29 C30 C31 116.8(17)
C30 C31 H31A 109.5
C30 C31 H31B 109.5
H31A C31 H31B 109.5
C30 C31 H31C 109.5
H31A C31 H31C 109.5
H31B C31 H31C 109.5
C22 C23 C18 118.9(12)
C22 C23 Pd1 123.3(10)
C18 C23 Pd1 117.7(9)
O5 C27 O6 132.5(11)
O5 C27 C28 115.8(10)
O6 C27 C28 111.5(11)
C7 C6 C5 119.0(12)
C7 C6 Pd2 124.1(10)
C5 C6 Pd2 116.8(9)
C4 C5 N1 118.4(11)
C4 C5 C6 117.6(11)
N1 C5 C6 123.4(10)
O4 C25 O3 130.6(12)
O4 C25 C26 114.4(12)
O3 C25 C26 114.9(11)
C19 C18 N2 117.9(12)
C19 C18 C23 119.0(12)
N2 C18 C23 122.5(11)
C11 C9 C8 107.9(11)
C11 C9 C12 108.7(11)
C8 C9 C12 113.2(12)
C11 C9 C10 110.9(12)
C8 C9 C10 108.9(10)
C12 C9 C10 107.3(11)
C9 C12 H12A 109.5
C9 C12 H12B 109.5
H12A C12 H12B 109.5
C9 C12 H12C 109.5
H12A C12 H12C 109.5
H12B C12 H12C 109.5
C5 C4 C3 122.7(12)
C5 C4 H4 118.7
C3 C4 H4 118.7
C15 C16 C14 110.5(12)
C15 C16 C17 108.2(11)
C14 C16 C17 114.9(12)
C15 C16 C13 106.9(12)
C14 C16 C13 109.4(12)
C17 C16 C13 106.7(12)
C6 C7 C2 120.7(13)
C6 C7 H7 119.7
C2 C7 H7 119.7
C18 C19 C20 120.5(13)
C18 C19 H19 119.8
C20 C19 H19 119.8
F1 C28 F2 119.8(14)
F1 C28 F3 83.1(14)
F2 C28 F3 108.4(12)
F1 C28 F1' 37.4(10)
F2 C28 F1' 96.4(11)
F3 C28 F1' 119.1(13)
F1 C28 C27 112.9(13)
F2 C28 C27 114.2(11)
F3 C28 C27 114.5(11)
F1' C28 C27 103.1(11)
C2 C3 C4 117.0(12)
C2 C3 H3 121.5
C4 C3 H3 121.5
C16 C15 H15A 109.5
C16 C15 H15B 109.5
H15A C15 H15B 109.5
C16 C15 H15C 109.5
H15A C15 H15C 109.5
H15B C15 H15C 109.5
C3 C2 C7 122.8(13)
C3 C2 C1 120.2(12)
C7 C2 C1 116.9(12)
C23 C22 C21 122.3(13)
C23 C22 H22 118.9
C21 C22 H22 118.9
O2 C17 N2 122.7(13)
O2 C17 C16 118.9(13)
N2 C17 C16 118.0(13)
C9 C11 H11A 109.5
C9 C11 H11B 109.5
H11A C11 H11B 109.5
C9 C11 H11C 109.5
H11A C11 H11C 109.5
H11B C11 H11C 109.5
O1 C8 N1 123.6(12)
O1 C8 C9 115.7(13)
N1 C8 C9 120.3(12)
C16 C14 H14A 109.5
C16 C14 H14B 109.5
H14A C14 H14B 109.5
C16 C14 H14C 109.5
H14A C14 H14C 109.5
H14B C14 H14C 109.5
C20 C21 C22 119.1(13)
C20 C21 C24 122.1(13)
C22 C21 C24 118.7(13)
F4' C26 F5' 128.9(17)
F4' C26 F5 119.8(17)
F5' C26 F5 38.6(11)
F4' C26 F6' 48.9(11)
F5' C26 F6' 102.2(16)
F5 C26 F6' 127.8(15)
F4' C26 F4 55.1(12)
F5' C26 F4 118.7(17)
F5 C26 F4 82.9(14)
F6' C26 F4 103.5(12)
F4' C26 F6 96.7(17)
F5' C26 F6 60.5(13)
F5 C26 F6 97.9(16)
F6' C26 F6 49.2(11)
F4 C26 F6 145.3(15)
F4' C26 C25 116.6(14)
F5' C26 C25 113.5(13)
F5 C26 C25 114.6(13)
F6' C26 C25 113.2(13)
F4 C26 C25 105.4(12)
F6 C26 C25 105.7(14)
C21 C20 C19 119.9(13)
C21 C20 H20 120.0
C19 C20 H20 120.0
C16 C13 H13A 109.5
C16 C13 H13B 109.5
H13A C13 H13B 109.5
C16 C13 H13C 109.5
H13A C13 H13C 109.5
H13B C13 H13C 109.5
C21 C24 H24A 109.5
C21 C24 H24B 109.5
H24A C24 H24B 109.5
C21 C24 H24C 109.5
H24A C24 H24C 109.5
H24B C24 H24C 109.5
C9 C10 H10A 109.5
C9 C10 H10B 109.5
H10A C10 H10B 109.5
C9 C10 H10C 109.5
H10A C10 H10C 109.5
H10B C10 H10C 109.5
C2 C1 H1A 109.5
C2 C1 H1B 109.5
H1A C1 H1B 109.5
C2 C1 H1C 109.5
H1A C1 H1C 109.5
H1B C1 H1C 109.5
C8 N1 C5 129.8(11)
C8 N1 H1 115.1
C5 N1 H1 115.1
C17 N2 C18 128.1(11)
C17 N2 H2 115.9
C18 N2 H2 115.9
C8 O1 Pd2 126.7(9)
C17 O2 Pd1 126.1(9)
C25 O3 Pd1 123.6(8)
C25 O4 Pd2 125.3(8)
C27 O5 Pd1 123.5(7)
C27 O6 Pd2 122.6(7)
C23 Pd1 O2 91.8(4)
C23 Pd1 O3 91.8(4)
O2 Pd1 O3 173.8(3)
C23 Pd1 O5 178.8(4)
O2 Pd1 O5 87.1(3)
O3 Pd1 O5 89.2(3)
C23 Pd1 Pd2 102.0(3)
O2 Pd1 Pd2 102.1(2)
O3 Pd1 Pd2 82.1(2)
O5 Pd1 Pd2 78.82(19)
O1 Pd2 C6 92.2(4)
O1 Pd2 O6 174.3(3)
C6 Pd2 O6 92.0(4)
O1 Pd2 O4 85.6(3)
C6 Pd2 O4 176.2(4)
O6 Pd2 O4 90.1(3)
O1 Pd2 Pd1 102.1(2)
C6 Pd2 Pd1 106.9(3)
O6 Pd2 Pd1 80.4(2)
O4 Pd2 Pd1 76.5(2)
F1 F1' C28 61.9(17)
F1' F1 C28 81(2)
F1' F1 F3 128(2)
C28 F1 F3 49.0(10)
C28 F3 F1 47.9(8)
F6' F4' C26 72.6(16)
F6' F4' F4 144(2)
C26 F4' F4 72.5(15)
F4' F4 C26 52.4(11)
F5 F5' C26 72(2)
F5 F5' F6 136(3)
C26 F5' F6 66.7(15)
F5' F5 C26 70(2)
F4' F6' F6 127(2)
F4' F6' C26 58.4(13)
F6 F6' C26 71.5(15)
F6' F6 F5' 104(2)
F6' F6 C26 59.3(13)
F5' F6 C26 52.8(12)

loop_
_geom_bond_atom_site_label_1
_geom_bond_atom_site_label_2
_geom_bond_distance
C29 C30 1.43(2)
C29 H29A 0.9600
C29 H29B 0.9600
C29 H29C 0.9600
C30 O7 1.179(17)
C30 C31 1.46(2)
C31 H31A 0.9600
C31 H31B 0.9600
C31 H31C 0.9600
C23 C22 1.342(14)
C23 C18 1.435(16)
C23 Pd1 1.941(12)
C27 O5 1.205(12)
C27 O6 1.243(12)
C27 C28 1.554(16)
C6 C7 1.316(15)
C6 C5 1.479(16)
C6 Pd2 1.992(12)
C5 C4 1.361(15)
C5 N1 1.390(13)
C25 O4 1.209(13)
C25 O3 1.217(13)
C25 C26 1.555(16)
C18 C19 1.353(15)
C18 N2 1.412(13)
C9 C11 1.457(17)
C9 C8 1.521(16)
C9 C12 1.538(18)
C9 C10 1.555(16)
C12 H12A 0.9600
C12 H12B 0.9600
C12 H12C 0.9600
C4 C3 1.410(14)
C4 H4 0.9300
C16 C15 1.501(18)
C16 C14 1.503(18)
C16 C17 1.519(17)
C16 C13 1.541(18)
C7 C2 1.413(16)
C7 H7 0.9300
C19 C20 1.455(16)
C19 H19 0.9300
C28 F1 1.26(2)
C28 F2 1.273(13)
C28 F3 1.284(14)
C28 F1' 1.411(18)
C3 C2 1.343(16)
C3 H3 0.9300
C15 H15A 0.9600
C15 H15B 0.9600
C15 H15C 0.9600
C2 C1 1.569(16)
C22 C21 1.429(16)
C22 H22 0.9300
C17 O2 1.197(15)
C17 N2 1.329(15)
C11 H11A 0.9600
C11 H11B 0.9600
C11 H11C 0.9600
C8 O1 1.229(14)
C8 N1 1.296(14)
C14 H14A 0.9600
C14 H14B 0.9600
C14 H14C 0.9600
C21 C20 1.317(17)
C21 C24 1.563(16)
C26 F4' 1.190(18)
C26 F5' 1.28(2)
C26 F5 1.290(19)
C26 F6' 1.333(18)
C26 F4 1.43(2)
C26 F6 1.47(2)
C20 H20 0.9300
C13 H13A 0.9600
C13 H13B 0.9600
C13 H13C 0.9600
C24 H24A 0.9600
C24 H24B 0.9600
C24 H24C 0.9600
C10 H10A 0.9600
C10 H10B 0.9600
C10 H10C 0.9600
C1 H1A 0.9600
C1 H1B 0.9600
C1 H1C 0.9600
N1 H1 0.8600
N2 H2 0.8600
O1 Pd2 1.982(9)
O2 Pd1 1.975(8)
O3 Pd1 2.065(7)
O4 Pd2 2.170(7)
O5 Pd1 2.138(7)
O6 Pd2 2.092(7)
Pd1 Pd2 2.9755(11)
F1' F1 0.868(19)
F1 F3 1.69(2)
F4' F6' 1.053(19)
F4' F4 1.23(2)
F5' F5 0.85(2)
F5' F6 1.39(3)
F6' F6 1.17(2)

loop_
_geom_torsion_atom_site_label_1
_geom_torsion_atom_site_label_2
_geom_torsion_atom_site_label_3
_geom_torsion_atom_site_label_4
_geom_torsion
C7 C6 C5 C4 3.3(17)
Pd2 C6 C5 C4 -177.9(9)
C7 C6 C5 N1 174.9(11)
Pd2 C6 C5 N1 -6.3(15)
C22 C23 C18 C19 -2.6(17)
Pd1 C23 C18 C19 179.7(9)
C22 C23 C18 N2 168.1(10)
Pd1 C23 C18 N2 -9.6(15)
N1 C5 C4 C3 -176.0(11)
C6 C5 C4 C3 -4.0(18)
C5 C6 C7 C2 -1.9(19)
Pd2 C6 C7 C2 179.4(9)
N2 C18 C19 C20 -172.3(10)
C23 C18 C19 C20 -1.2(17)
O5 C27 C28 F1 110.7(17)
O6 C27 C28 F1 -72.8(18)
O5 C27 C28 F2 -30.8(16)
O6 C27 C28 F2 145.8(11)
O5 C27 C28 F3 -156.5(12)
O6 C27 C28 F3 20.0(16)
O5 C27 C28 F1' 72.6(14)
O6 C27 C28 F1' -110.9(12)
C5 C4 C3 C2 3.2(19)
C4 C3 C2 C7 -2(2)
C4 C3 C2 C1 177.1(12)
C6 C7 C2 C3 1(2)
C6 C7 C2 C1 -177.6(12)
C18 C23 C22 C21 2.5(18)
Pd1 C23 C22 C21 -179.9(9)
C15 C16 C17 O2 -69.6(16)
C14 C16 C17 O2 166.5(12)
C13 C16 C17 O2 45.1(16)
C15 C16 C17 N2 103.0(14)
C14 C16 C17 N2 -21.0(18)
C13 C16 C17 N2 -142.3(12)
C11 C9 C8 O1 -72.9(14)
C12 C9 C8 O1 166.8(10)
C10 C9 C8 O1 47.6(15)
C11 C9 C8 N1 100.1(14)
C12 C9 C8 N1 -20.3(16)
C10 C9 C8 N1 -139.5(11)
C23 C22 C21 C20 1.7(19)
C23 C22 C21 C24 178.3(12)
O4 C25 C26 F4' 128.1(18)
O3 C25 C26 F4' -50(2)
O4 C25 C26 F5' -62(2)
O3 C25 C26 F5' 120.7(17)
O4 C25 C26 F5 -19(2)
O3 C25 C26 F5 163.2(15)
O4 C25 C26 F6' -177.7(13)
O3 C25 C26 F6' 4.7(18)
O4 C25 C26 F4 69.9(14)
O3 C25 C26 F4 -107.8(13)
O4 C25 C26 F6 -125.8(15)
O3 C25 C26 F6 56.5(17)
C22 C21 C20 C19 -5.5(19)
C24 C21 C20 C19 178.0(12)
C18 C19 C20 C21 5.4(19)
O1 C8 N1 C5 6.9(19)
C9 C8 N1 C5 -165.5(10)
C4 C5 N1 C8 157.9(12)
C6 C5 N1 C8 -13.6(18)
O2 C17 N2 C18 11.0(19)
C16 C17 N2 C18 -161.2(11)
C19 C18 N2 C17 154.4(12)
C23 C18 N2 C17 -16.4(18)
N1 C8 O1 Pd2 20.1(17)
C9 C8 O1 Pd2 -167.2(7)
N2 C17 O2 Pd1 20.7(17)
C16 C17 O2 Pd1 -167.1(8)
O4 C25 O3 Pd1 2.3(19)
C26 C25 O3 Pd1 179.4(8)
O3 C25 O4 Pd2 -15.2(19)
C26 C25 O4 Pd2 167.7(8)
O6 C27 O5 Pd1 -3.8(18)
C28 C27 O5 Pd1 171.9(7)
O5 C27 O6 Pd2 -11.1(18)
C28 C27 O6 Pd2 173.2(7)
C22 C23 Pd1 O2 -151.4(10)
C18 C23 Pd1 O2 26.2(9)
C22 C23 Pd1 O3 23.5(10)
C18 C23 Pd1 O3 -158.9(9)
C22 C23 Pd1 O5 -121(20)
C18 C23 Pd1 O5 56(20)
C22 C23 Pd1 Pd2 105.8(10)
C18 C23 Pd1 Pd2 -76.6(9)
C17 O2 Pd1 C23 -35.1(11)
C17 O2 Pd1 O3 -161(3)
C17 O2 Pd1 O5 145.5(10)
C17 O2 Pd1 Pd2 67.6(10)
C25 O3 Pd1 C23 108.6(10)
C25 O3 Pd1 O2 -126(3)
C25 O3 Pd1 O5 -72.1(9)
C25 O3 Pd1 Pd2 6.7(9)
C27 O5 Pd1 C23 -123(20)
C27 O5 Pd1 O2 -92.5(9)
C27 O5 Pd1 O3 92.5(9)
C27 O5 Pd1 Pd2 10.4(8)
C8 O1 Pd2 C6 -29.9(10)
C8 O1 Pd2 O6 -167(3)
C8 O1 Pd2 O4 153.1(10)
C8 O1 Pd2 Pd1 77.9(10)
C7 C6 Pd2 O1 -161.0(11)
C5 C6 Pd2 O1 20.3(9)
C7 C6 Pd2 O6 15.1(11)
C5 C6 Pd2 O6 -163.6(9)
C7 C6 Pd2 O4 -109(7)
C5 C6 Pd2 O4 73(7)
C7 C6 Pd2 Pd1 95.7(11)
C5 C6 Pd2 Pd1 -83.0(8)
C27 O6 Pd2 O1 -103(3)
C27 O6 Pd2 C6 120.3(9)
C27 O6 Pd2 O4 -62.9(9)
C27 O6 Pd2 Pd1 13.4(8)
C25 O4 Pd2 O1 -89.6(10)
C25 O4 Pd2 C6 -142(7)
C25 O4 Pd2 O6 94.1(10)
C25 O4 Pd2 Pd1 13.9(9)
C23 Pd1 Pd2 O1 -15.7(4)
O2 Pd1 Pd2 O1 -110.2(3)
O3 Pd1 Pd2 O1 74.4(3)
O5 Pd1 Pd2 O1 165.2(3)
C23 Pd1 Pd2 C6 80.4(5)
O2 Pd1 Pd2 C6 -14.2(5)
O3 Pd1 Pd2 C6 170.5(4)
O5 Pd1 Pd2 C6 -98.7(4)
C23 Pd1 Pd2 O6 169.6(4)
O2 Pd1 Pd2 O6 75.0(3)
O3 Pd1 Pd2 O6 -100.3(3)
O5 Pd1 Pd2 O6 -9.5(3)
C23 Pd1 Pd2 O4 -98.0(4)
O2 Pd1 Pd2 O4 167.4(3)
O3 Pd1 Pd2 O4 -7.9(3)
O5 Pd1 Pd2 O4 82.9(3)
F2 C28 F1' F1 -132.6(19)
F3 C28 F1' F1 -17.4(19)
C27 C28 F1' F1 110.6(19)
C28 F1' F1 F3 14.6(16)
F2 C28 F1 F1' 57(2)
F3 C28 F1 F1' 164.7(17)
C27 C28 F1 F1' -81.6(19)
F2 C28 F1 F3 -107.3(17)
F1' C28 F1 F3 -164.7(17)
C27 C28 F1 F3 113.7(14)
F2 C28 F3 F1 119.2(15)
F1' C28 F3 F1 10.6(11)
C27 C28 F3 F1 -112.1(15)
F1' F1 F3 C28 -19(2)
F5' C26 F4' F6' -70(3)
F5 C26 F4' F6' -116(2)
F4 C26 F4' F6' -170.8(18)
F6 C26 F4' F6' -12.8(17)
C25 C26 F4' F6' 98.5(17)
F5' C26 F4' F4 101(3)
F5 C26 F4' F4 55(2)
F6' C26 F4' F4 170.8(18)
F6 C26 F4' F4 158.0(15)
C25 C26 F4' F4 -90.7(16)
F6' F4' F4 C26 15(3)
F5' C26 F4 F4' -119(2)
F5 C26 F4 F4' -134.3(17)
F6' C26 F4 F4' -7.1(14)
F6 C26 F4 F4' -41(3)
C25 C26 F4 F4' 112.0(16)
F4' C26 F5' F5 -91(3)
F6' C26 F5' F5 -137(2)
F4 C26 F5' F5 -24(2)
F6 C26 F5' F5 -164(3)
C25 C26 F5' F5 101(2)
F4' C26 F5' F6 73(3)
F5 C26 F5' F6 164(3)
F6' C26 F5' F6 27.0(15)
F4 C26 F5' F6 140.1(18)
C25 C26 F5' F6 -95.3(17)
F6 F5' F5 C26 -21(3)
F4' C26 F5 F5' 116(3)
F6' C26 F5 F5' 57(3)
F4 C26 F5 F5' 159(2)
F6 C26 F5 F5' 14(2)
C25 C26 F5 F5' -98(2)
C26 F4' F6' F6 20(3)
F4 F4' F6' F6 5(5)
F4 F4' F6' C26 -15(3)
F5' C26 F6' F4' 132(2)
F5 C26 F6' F4' 99(2)
F4 C26 F6' F4' 7.7(15)
F6 C26 F6' F4' 163(2)
C25 C26 F6' F4' -105.9(18)
F4' C26 F6' F6 -163(2)
F5' C26 F6' F6 -31.4(18)
F5 C26 F6' F6 -64(2)
F4 C26 F6' F6 -155.3(17)
C25 C26 F6' F6 91.1(18)
F4' F6' F6 F5' 11(3)
C26 F6' F6 F5' 28.8(15)
F4' F6' F6 C26 -18(2)
F5 F5' F6 F6' -10(5)
C26 F5' F6 F6' -31.3(17)
F5 F5' F6 C26 22(3)
F4' C26 F6 F6' 12.8(17)
F5' C26 F6 F6' 144(2)
F5 C26 F6 F6' 134.2(16)
F4 C26 F6 F6' 45(3)
C25 C26 F6 F6' -107.4(15)
F4' C26 F6 F5' -131.3(18)
F5 C26 F6 F5' -9.9(16)
F6' C26 F6 F5' -144(2)
F4 C26 F6 F5' -99(3)
C25 C26 F6 F5' 108.5(15)
